data_4316603
loop_
_publ_author_name
'Deepak Ravindranathan'
'Dileep A. K. Vezzu'
'Libero Bartolotti'
'Paul D. Boyle'
'Shouquan Huo'

_publ_contact_author_address
;
Department of Chemistry
East Carolina University
Greenville, NC 27858
;
_publ_contact_author_email huos@ecu.edu
_publ_contact_author_fax 252-3286210
_publ_contact_author_name 'Shouquan Huo'
_publ_contact_author_phone 252-328-9784
_publ_section_title
;
 Improvement in Phosphorescence Efficiency through Tuning of Coordination
 Geometry of Tridentate Cyclometalated Platinum(II) Complexes
;
_journal_name_full 'Inorganic Chemistry'
_journal_page_first 8922
_journal_page_last 8928
_journal_paper_doi 10.1021/ic101109h
_journal_volume 49
_journal_year 2010
_chemical_formula_sum 'C23 H18 Cl3 N3 Pt'
_chemical_formula_weight 637.84
_chemical_name_systematic
; 
 ? 
;
_space_group_IT_number 2
_symmetry_cell_setting triclinic
_symmetry_space_group_name_Hall '-P 1'
_symmetry_space_group_name_H-M 'P -1'
_atom_sites_solution_hydrogens geom
_atom_sites_solution_primary direct
_atom_sites_solution_secondary difmap
_audit_creation_method SHELXL-97
_cell_angle_alpha 62.5123(13)
_cell_angle_beta 69.6114(14)
_cell_angle_gamma 77.6935(16)
_cell_formula_units_Z 2
_cell_length_a 10.3427(3)
_cell_length_b 10.7099(3)
_cell_length_c 11.3617(3)
_cell_measurement_reflns_used 9098
_cell_measurement_temperature 110
_cell_measurement_theta_max 34.60
_cell_measurement_theta_min 2.29
_cell_volume 1044.43(5)
_computing_cell_refinement SAINT
_computing_data_collection Apex2
_computing_data_reduction SAINT
_computing_molecular_graphics NRCVAX
_computing_publication_material cif2tables.py
_computing_structure_refinement XL
_computing_structure_solution XS
_diffrn_ambient_temperature 110
_diffrn_measured_fraction_theta_full 0.998
_diffrn_measured_fraction_theta_max 0.854
_diffrn_measurement_device_type 'Bruker-Nonius Kappa Axis X8 Apex2'
_diffrn_measurement_method 'omega and phi scans'
_diffrn_radiation_monochromator graphite
_diffrn_radiation_source 'fine-focus sealed tube'
_diffrn_radiation_type MoK\a
_diffrn_radiation_wavelength 0.71073
_diffrn_reflns_av_R_equivalents 0.0333
_diffrn_reflns_av_sigmaI/netI 0.0384
_diffrn_reflns_limit_h_max 18
_diffrn_reflns_limit_h_min -17
_diffrn_reflns_limit_k_max 18
_diffrn_reflns_limit_k_min -17
_diffrn_reflns_limit_l_max 18
_diffrn_reflns_limit_l_min -19
_diffrn_reflns_number 59475
_diffrn_reflns_theta_full 34.28
_diffrn_reflns_theta_max 39.39
_diffrn_reflns_theta_min 2.51
_exptl_absorpt_coefficient_mu 7.117
_exptl_absorpt_correction_T_max 0.3955
_exptl_absorpt_correction_T_min 0.2985
_exptl_absorpt_correction_type multi-scan
_exptl_absorpt_process_details SADABS
_exptl_crystal_colour yellow
_exptl_crystal_density_diffrn 2.028
_exptl_crystal_density_method 'not measured'
_exptl_crystal_description prism
_exptl_crystal_F_000 612
_exptl_crystal_size_max 0.22
_exptl_crystal_size_mid 0.16
_exptl_crystal_size_min 0.16
_refine_diff_density_max 1.652
_refine_diff_density_min -1.226
_refine_diff_density_rms 0.159
_refine_ls_extinction_method none
_refine_ls_goodness_of_fit_ref 1.012
_refine_ls_hydrogen_treatment constr
_refine_ls_matrix_type full
_refine_ls_number_parameters 271
_refine_ls_number_reflns 10654
_refine_ls_number_restraints 0
_refine_ls_restrained_S_all 1.012
_refine_ls_R_factor_all 0.0336
_refine_ls_R_factor_gt 0.0246
_refine_ls_shift/su_max 0.002
_refine_ls_shift/su_mean 0.000
_refine_ls_structure_factor_coef Fsqd
_refine_ls_weighting_details 'calc w=1/[\s^2^(Fo^2^)+(0.0234P)^2^+0.0000P] where P=(Fo^2^+2Fc^2^)/3'
_refine_ls_weighting_scheme calc
_refine_ls_wR_factor_gt 0.0444
_refine_ls_wR_factor_ref 0.0462
_reflns_number_gt 9278
_reflns_number_total 10654
_reflns_threshold_expression >2sigma(I)
_cod_data_source_file ic101109h_si_002_2.cif
_cod_data_source_block CN_NPtCl(1)
_cod_database_code 4316603

loop_
_symmetry_equiv_pos_as_xyz
'x, y, z'
'-x, -y, -z'

loop_
_atom_site_label
_atom_site_type_symbol
_atom_site_fract_x
_atom_site_fract_y
_atom_site_fract_z
_atom_site_U_iso_or_equiv
_atom_site_adp_type
_atom_site_occupancy
_atom_site_symmetry_multiplicity
_atom_site_calc_flag
_atom_site_refinement_flags
_atom_site_disorder_assembly
_atom_site_disorder_group
Pt1 Pt 0.119780(6) 0.200740(6) 0.332969(6) 0.01235(2) Uani 1 1 d . . .
Cl1 Cl 0.01141(5) 0.42201(4) 0.24988(4) 0.02164(8) Uani 1 1 d . . .
N1 N 0.22128(14) 0.01091(14) 0.38534(14) 0.0138(2) Uani 1 1 d . . .
N2 N 0.19782(15) -0.03281(15) 0.61927(15) 0.0161(3) Uani 1 1 d . . .
N3 N 0.05401(15) 0.17939(15) 0.53964(15) 0.0152(3) Uani 1 1 d . . .
C1 C 0.18696(17) 0.20238(18) 0.14589(17) 0.0151(3) Uani 1 1 d . . .
C2 C 0.17184(18) 0.30806(19) 0.01849(18) 0.0180(3) Uani 1 1 d . . .
H2 H 0.1252 0.3960 0.0143 0.022 Uiso 1 1 calc R . .
C3 C 0.22367(19) 0.2866(2) -0.10152(19) 0.0211(3) Uani 1 1 d . . .
H3 H 0.2122 0.3601 -0.1864 0.025 Uiso 1 1 calc R . .
C4 C 0.29213(19) 0.1593(2) -0.09922(19) 0.0218(3) Uani 1 1 d . . .
H4 H 0.3267 0.1454 -0.1817 0.026 Uiso 1 1 calc R . .
C5 C 0.30947(19) 0.0530(2) 0.02460(19) 0.0200(3) Uani 1 1 d . . .
H5 H 0.3564 -0.0344 0.0274 0.024 Uiso 1 1 calc R . .
C6 C 0.25786(17) 0.07446(18) 0.14530(17) 0.0154(3) Uani 1 1 d . . .
C7 C 0.27690(17) -0.03091(18) 0.27859(17) 0.0158(3) Uani 1 1 d . . .
C8 C 0.35022(19) -0.15927(18) 0.29768(18) 0.0189(3) Uani 1 1 d . . .
H8 H 0.3919 -0.1845 0.2221 0.023 Uiso 1 1 calc R . .
C9 C 0.36202(19) -0.25071(18) 0.42867(19) 0.0199(3) Uani 1 1 d . . .
H9 H 0.4088 -0.3411 0.4447 0.024 Uiso 1 1 calc R . .
C10 C 0.30561(19) -0.20969(19) 0.53514(18) 0.0193(3) Uani 1 1 d . . .
H10 H 0.3121 -0.2728 0.6255 0.023 Uiso 1 1 calc R . .
C11 C 0.23834(17) -0.07509(17) 0.51168(17) 0.0147(3) Uani 1 1 d . . .
C12 C 0.10396(17) 0.07665(18) 0.64128(17) 0.0149(3) Uani 1 1 d . . .
C13 C 0.0684(2) 0.0785(2) 0.77212(18) 0.0213(3) Uani 1 1 d . . .
H13 H 0.1056 0.0064 0.8426 0.026 Uiso 1 1 calc R . .
C14 C -0.0200(2) 0.1846(2) 0.79785(19) 0.0226(4) Uani 1 1 d . . .
H14 H -0.0430 0.1873 0.8852 0.027 Uiso 1 1 calc R . .
C15 C -0.07490(19) 0.2873(2) 0.6947(2) 0.0223(4) Uani 1 1 d . . .
H15 H -0.1379 0.3606 0.7103 0.027 Uiso 1 1 calc R . .
C16 C -0.03615(18) 0.28043(19) 0.56972(19) 0.0196(3) Uani 1 1 d . . .
H16 H -0.0747 0.3508 0.4995 0.023 Uiso 1 1 calc R . .
C17 C 0.25881(17) -0.12233(17) 0.73194(17) 0.0157(3) Uani 1 1 d . . .
C18 C 0.19109(18) -0.23721(18) 0.84351(18) 0.0190(3) Uani 1 1 d . . .
H18 H 0.1042 -0.2579 0.8480 0.023 Uiso 1 1 calc R . .
C19 C 0.2525(2) -0.32217(19) 0.94927(18) 0.0220(3) Uani 1 1 d . . .
H19 H 0.2070 -0.4009 1.0268 0.026 Uiso 1 1 calc R . .
C20 C 0.3792(2) -0.2915(2) 0.94074(19) 0.0238(4) Uani 1 1 d . . .
H20 H 0.4208 -0.3496 1.0128 0.029 Uiso 1 1 calc R . .
C21 C 0.4469(2) -0.1769(2) 0.8284(2) 0.0233(4) Uani 1 1 d . . .
H21 H 0.5347 -0.1575 0.8231 0.028 Uiso 1 1 calc R . .
C22 C 0.38571(18) -0.09048(18) 0.72354(18) 0.0179(3) Uani 1 1 d . . .
H22 H 0.4303 -0.0106 0.6471 0.021 Uiso 1 1 calc R . .
C1S C -0.3723(2) 0.6240(2) 0.6331(2) 0.0306(4) Uani 1 1 d . . .
H1S1 H -0.4180 0.7196 0.6146 0.037 Uiso 1 1 calc R . .
H1S2 H -0.3065 0.6085 0.6851 0.037 Uiso 1 1 calc R . .
Cl1S Cl -0.28091(6) 0.61404(6) 0.47479(5) 0.03205(11) Uani 1 1 d . . .
Cl2S Cl -0.49834(5) 0.49737(5) 0.73517(5) 0.02426(9) Uani 1 1 d . . .

loop_
_atom_site_aniso_label
_atom_site_aniso_U_11
_atom_site_aniso_U_22
_atom_site_aniso_U_33
_atom_site_aniso_U_23
_atom_site_aniso_U_13
_atom_site_aniso_U_12
Pt1 0.01177(3) 0.01408(3) 0.01368(3) -0.00771(2) -0.00398(2) -0.00071(2)
Cl1 0.0277(2) 0.01576(18) 0.01914(18) -0.00795(15) -0.00639(16) 0.00395(15)
N1 0.0126(6) 0.0163(6) 0.0151(6) -0.0089(5) -0.0036(5) -0.0017(5)
N2 0.0182(7) 0.0176(6) 0.0160(6) -0.0093(5) -0.0074(5) 0.0018(5)
N3 0.0138(6) 0.0181(6) 0.0172(6) -0.0109(5) -0.0040(5) -0.0005(5)
C1 0.0139(7) 0.0193(7) 0.0150(7) -0.0089(6) -0.0042(5) -0.0030(6)
C2 0.0187(8) 0.0200(8) 0.0164(7) -0.0087(6) -0.0053(6) -0.0007(6)
C3 0.0220(8) 0.0257(9) 0.0165(7) -0.0082(7) -0.0073(6) -0.0024(7)
C4 0.0213(8) 0.0306(9) 0.0173(8) -0.0141(7) -0.0051(6) -0.0005(7)
C5 0.0203(8) 0.0240(8) 0.0204(8) -0.0142(7) -0.0068(6) 0.0025(7)
C6 0.0154(7) 0.0189(7) 0.0152(7) -0.0096(6) -0.0046(6) -0.0015(6)
C7 0.0153(7) 0.0189(7) 0.0167(7) -0.0105(6) -0.0041(6) -0.0019(6)
C8 0.0205(8) 0.0202(8) 0.0207(8) -0.0130(7) -0.0066(6) 0.0013(6)
C9 0.0229(8) 0.0170(8) 0.0239(8) -0.0117(7) -0.0101(7) 0.0035(6)
C10 0.0229(8) 0.0184(8) 0.0189(8) -0.0088(6) -0.0095(7) 0.0023(6)
C11 0.0137(7) 0.0175(7) 0.0152(7) -0.0089(6) -0.0037(5) -0.0014(6)
C12 0.0127(7) 0.0184(7) 0.0154(7) -0.0091(6) -0.0041(5) 0.0003(6)
C13 0.0235(9) 0.0261(9) 0.0168(7) -0.0123(7) -0.0064(6) 0.0024(7)
C14 0.0229(9) 0.0292(9) 0.0200(8) -0.0160(7) -0.0050(7) 0.0017(7)
C15 0.0192(8) 0.0269(9) 0.0238(8) -0.0155(7) -0.0055(7) 0.0034(7)
C16 0.0165(8) 0.0240(8) 0.0212(8) -0.0135(7) -0.0063(6) 0.0038(6)
C17 0.0178(7) 0.0174(7) 0.0139(7) -0.0082(6) -0.0055(6) 0.0001(6)
C18 0.0186(8) 0.0211(8) 0.0175(7) -0.0081(6) -0.0035(6) -0.0044(6)
C19 0.0297(9) 0.0195(8) 0.0141(7) -0.0053(6) -0.0044(7) -0.0037(7)
C20 0.0317(10) 0.0245(9) 0.0201(8) -0.0115(7) -0.0134(7) 0.0039(7)
C21 0.0211(9) 0.0280(9) 0.0279(9) -0.0143(8) -0.0119(7) -0.0013(7)
C22 0.0174(8) 0.0198(8) 0.0174(7) -0.0082(6) -0.0045(6) -0.0035(6)
C1S 0.0299(11) 0.0344(11) 0.0365(11) -0.0234(9) -0.0058(9) -0.0062(8)
Cl1S 0.0300(2) 0.0380(3) 0.0279(2) -0.0147(2) -0.00103(19) -0.0123(2)
Cl2S 0.0267(2) 0.0246(2) 0.01985(19) -0.00913(17) -0.00657(16) 0.00066(17)

loop_
_atom_type_symbol
_atom_type_description
_atom_type_scat_dispersion_real
_atom_type_scat_dispersion_imag
_atom_type_scat_source
C C 0.0033 0.0016 'International Tables Vol C Tables 4.2.6.8 and 6.1.1.4'
H H 0.0000 0.0000 'International Tables Vol C Tables 4.2.6.8 and 6.1.1.4'
Cl Cl 0.1484 0.1585 'International Tables Vol C Tables 4.2.6.8 and 6.1.1.4'
N N 0.0061 0.0033 'International Tables Vol C Tables 4.2.6.8 and 6.1.1.4'
Pt Pt -1.7033 8.3905 'International Tables Vol C Tables 4.2.6.8 and 6.1.1.4'

loop_
_geom_angle_atom_site_label_1
_geom_angle_atom_site_label_2
_geom_angle_atom_site_label_3
_geom_angle
_geom_angle_site_symmetry_1
_geom_angle_site_symmetry_3
_geom_angle_publ_flag
C1 Pt1 N1 82.80(6) . . ?
C1 Pt1 N3 174.82(6) . . ?
N1 Pt1 N3 92.12(5) . . ?
C1 Pt1 Cl1 91.44(5) . . ?
N1 Pt1 Cl1 174.22(4) . . ?
N3 Pt1 Cl1 93.65(4) . . ?
C11 N1 C7 119.69(14) . . ?
C11 N1 Pt1 126.06(11) . . ?
C7 N1 Pt1 114.24(11) . . ?
C11 N2 C12 131.58(14) . . ?
C11 N2 C17 113.79(13) . . ?
C12 N2 C17 114.55(13) . . ?
C12 N3 C16 117.70(15) . . ?
C12 N3 Pt1 123.68(11) . . ?
C16 N3 Pt1 118.44(11) . . ?
C2 C1 C6 116.72(15) . . ?
C2 C1 Pt1 130.18(13) . . ?
C6 C1 Pt1 113.09(12) . . ?
C3 C2 C1 121.30(16) . . ?
C3 C2 H2 119.4 . . ?
C1 C2 H2 119.4 . . ?
C2 C3 C4 120.90(17) . . ?
C2 C3 H3 119.5 . . ?
C4 C3 H3 119.5 . . ?
C5 C4 C3 119.33(17) . . ?
C5 C4 H4 120.3 . . ?
C3 C4 H4 120.3 . . ?
C4 C5 C6 119.86(17) . . ?
C4 C5 H5 120.1 . . ?
C6 C5 H5 120.1 . . ?
C5 C6 C1 121.89(15) . . ?
C5 C6 C7 122.90(15) . . ?
C1 C6 C7 115.18(14) . . ?
C8 C7 N1 121.47(15) . . ?
C8 C7 C6 124.01(15) . . ?
N1 C7 C6 114.44(14) . . ?
C7 C8 C9 119.00(16) . . ?
C7 C8 H8 120.5 . . ?
C9 C8 H8 120.5 . . ?
C10 C9 C8 119.47(16) . . ?
C10 C9 H9 120.3 . . ?
C8 C9 H9 120.3 . . ?
C9 C10 C11 120.61(16) . . ?
C9 C10 H10 119.7 . . ?
C11 C10 H10 119.7 . . ?
N1 C11 N2 122.33(15) . . ?
N1 C11 C10 119.56(15) . . ?
N2 C11 C10 118.02(15) . . ?
N3 C12 C13 120.68(15) . . ?
N3 C12 N2 121.50(15) . . ?
C13 C12 N2 117.76(15) . . ?
C14 C13 C12 120.08(17) . . ?
C14 C13 H13 120.0 . . ?
C12 C13 H13 120.0 . . ?
C13 C14 C15 119.06(17) . . ?
C13 C14 H14 120.5 . . ?
C15 C14 H14 120.5 . . ?
C16 C15 C14 118.24(17) . . ?
C16 C15 H15 120.9 . . ?
C14 C15 H15 120.9 . . ?
N3 C16 C15 124.16(17) . . ?
N3 C16 H16 117.9 . . ?
C15 C16 H16 117.9 . . ?
C18 C17 C22 121.32(15) . . ?
C18 C17 N2 120.19(15) . . ?
C22 C17 N2 118.49(15) . . ?
C17 C18 C19 119.05(16) . . ?
C17 C18 H18 120.5 . . ?
C19 C18 H18 120.5 . . ?
C20 C19 C18 119.81(17) . . ?
C20 C19 H19 120.1 . . ?
C18 C19 H19 120.1 . . ?
C19 C20 C21 120.88(17) . . ?
C19 C20 H20 119.6 . . ?
C21 C20 H20 119.6 . . ?
C20 C21 C22 119.73(17) . . ?
C20 C21 H21 120.1 . . ?
C22 C21 H21 120.1 . . ?
C17 C22 C21 119.20(16) . . ?
C17 C22 H22 120.4 . . ?
C21 C22 H22 120.4 . . ?
Cl1S C1S Cl2S 111.68(11) . . ?
Cl1S C1S H1S1 109.3 . . ?
Cl2S C1S H1S1 109.3 . . ?
Cl1S C1S H1S2 109.3 . . ?
Cl2S C1S H1S2 109.3 . . ?
H1S1 C1S H1S2 107.9 . . ?

loop_
_geom_bond_atom_site_label_1
_geom_bond_atom_site_label_2
_geom_bond_distance
_geom_bond_site_symmetry_2
_geom_bond_publ_flag
Pt1 C1 1.9856(16) . ?
Pt1 N1 1.9995(14) . ?
Pt1 N3 2.1181(14) . ?
Pt1 Cl1 2.3029(4) . ?
N1 C11 1.352(2) . ?
N1 C7 1.381(2) . ?
N2 C11 1.396(2) . ?
N2 C12 1.413(2) . ?
N2 C17 1.459(2) . ?
N3 C12 1.346(2) . ?
N3 C16 1.359(2) . ?
C1 C2 1.404(2) . ?
C1 C6 1.411(2) . ?
C2 C3 1.388(2) . ?
C2 H2 0.9500 . ?
C3 C4 1.389(3) . ?
C3 H3 0.9500 . ?
C4 C5 1.385(3) . ?
C4 H4 0.9500 . ?
C5 C6 1.396(2) . ?
C5 H5 0.9500 . ?
C6 C7 1.463(2) . ?
C7 C8 1.381(2) . ?
C8 C9 1.385(2) . ?
C8 H8 0.9500 . ?
C9 C10 1.373(2) . ?
C9 H9 0.9500 . ?
C10 C11 1.407(2) . ?
C10 H10 0.9500 . ?
C12 C13 1.410(2) . ?
C13 C14 1.375(3) . ?
C13 H13 0.9500 . ?
C14 C15 1.383(3) . ?
C14 H14 0.9500 . ?
C15 C16 1.367(3) . ?
C15 H15 0.9500 . ?
C16 H16 0.9500 . ?
C17 C18 1.386(2) . ?
C17 C22 1.386(2) . ?
C18 C19 1.397(2) . ?
C18 H18 0.9500 . ?
C19 C20 1.379(3) . ?
C19 H19 0.9500 . ?
C20 C21 1.387(3) . ?
C20 H20 0.9500 . ?
C21 C22 1.391(2) . ?
C21 H21 0.9500 . ?
C22 H22 0.9500 . ?
C1S Cl1S 1.757(2) . ?
C1S Cl2S 1.770(2) . ?
C1S H1S1 0.9900 . ?
C1S H1S2 0.9900 . ?

loop_
_geom_torsion_atom_site_label_1
_geom_torsion_atom_site_label_2
_geom_torsion_atom_site_label_3
_geom_torsion_atom_site_label_4
_geom_torsion
_geom_torsion_site_symmetry_1
_geom_torsion_site_symmetry_2
_geom_torsion_site_symmetry_3
_geom_torsion_site_symmetry_4
_geom_torsion_publ_flag
C1 Pt1 N1 C11 175.81(14) . . . . ?
N3 Pt1 N1 C11 -5.19(14) . . . . ?
Cl1 Pt1 N1 C11 171.4(3) . . . . ?
C1 Pt1 N1 C7 -4.23(11) . . . . ?
N3 Pt1 N1 C7 174.77(11) . . . . ?
Cl1 Pt1 N1 C7 -8.6(5) . . . . ?
C1 Pt1 N3 C12 22.4(7) . . . . ?
N1 Pt1 N3 C12 11.23(14) . . . . ?
Cl1 Pt1 N3 C12 -168.43(13) . . . . ?
C1 Pt1 N3 C16 -162.6(6) . . . . ?
N1 Pt1 N3 C16 -173.74(13) . . . . ?
Cl1 Pt1 N3 C16 6.61(13) . . . . ?
N1 Pt1 C1 C2 -177.21(16) . . . . ?
N3 Pt1 C1 C2 171.6(5) . . . . ?
Cl1 Pt1 C1 C2 2.35(16) . . . . ?
N1 Pt1 C1 C6 4.39(12) . . . . ?
N3 Pt1 C1 C6 -6.8(7) . . . . ?
Cl1 Pt1 C1 C6 -176.05(12) . . . . ?
C6 C1 C2 C3 0.4(2) . . . . ?
Pt1 C1 C2 C3 -177.98(14) . . . . ?
C1 C2 C3 C4 0.1(3) . . . . ?
C2 C3 C4 C5 -0.4(3) . . . . ?
C3 C4 C5 C6 0.2(3) . . . . ?
C4 C5 C6 C1 0.3(3) . . . . ?
C4 C5 C6 C7 -177.58(17) . . . . ?
C2 C1 C6 C5 -0.6(2) . . . . ?
Pt1 C1 C6 C5 178.03(13) . . . . ?
C2 C1 C6 C7 177.45(15) . . . . ?
Pt1 C1 C6 C7 -3.91(19) . . . . ?
C11 N1 C7 C8 -0.1(2) . . . . ?
Pt1 N1 C7 C8 179.96(13) . . . . ?
C11 N1 C7 C6 -176.83(14) . . . . ?
Pt1 N1 C7 C6 3.21(18) . . . . ?
C5 C6 C7 C8 1.8(3) . . . . ?
C1 C6 C7 C8 -176.18(16) . . . . ?
C5 C6 C7 N1 178.50(15) . . . . ?
C1 C6 C7 N1 0.5(2) . . . . ?
N1 C7 C8 C9 3.3(3) . . . . ?
C6 C7 C8 C9 179.71(16) . . . . ?
C7 C8 C9 C10 -2.6(3) . . . . ?
C8 C9 C10 C11 -1.1(3) . . . . ?
C7 N1 C11 N2 172.91(15) . . . . ?
Pt1 N1 C11 N2 -7.1(2) . . . . ?
C7 N1 C11 C10 -3.7(2) . . . . ?
Pt1 N1 C11 C10 176.27(12) . . . . ?
C12 N2 C11 N1 19.9(3) . . . . ?
C17 N2 C11 N1 -163.49(15) . . . . ?
C12 N2 C11 C10 -163.48(17) . . . . ?
C17 N2 C11 C10 13.2(2) . . . . ?
C9 C10 C11 N1 4.3(3) . . . . ?
C9 C10 C11 N2 -172.41(16) . . . . ?
C16 N3 C12 C13 -2.9(2) . . . . ?
Pt1 N3 C12 C13 172.12(13) . . . . ?
C16 N3 C12 N2 179.81(15) . . . . ?
Pt1 N3 C12 N2 -5.1(2) . . . . ?
C11 N2 C12 N3 -12.7(3) . . . . ?
C17 N2 C12 N3 170.65(15) . . . . ?
C11 N2 C12 C13 169.96(17) . . . . ?
C17 N2 C12 C13 -6.7(2) . . . . ?
N3 C12 C13 C14 1.1(3) . . . . ?
N2 C12 C13 C14 178.48(17) . . . . ?
C12 C13 C14 C15 1.1(3) . . . . ?
C13 C14 C15 C16 -1.4(3) . . . . ?
C12 N3 C16 C15 2.7(3) . . . . ?
Pt1 N3 C16 C15 -172.64(15) . . . . ?
C14 C15 C16 N3 -0.5(3) . . . . ?
C11 N2 C17 C18 -90.87(19) . . . . ?
C12 N2 C17 C18 86.37(19) . . . . ?
C11 N2 C17 C22 88.42(19) . . . . ?
C12 N2 C17 C22 -94.34(19) . . . . ?
C22 C17 C18 C19 0.0(3) . . . . ?
N2 C17 C18 C19 179.28(16) . . . . ?
C17 C18 C19 C20 -0.5(3) . . . . ?
C18 C19 C20 C21 0.1(3) . . . . ?
C19 C20 C21 C22 0.8(3) . . . . ?
C18 C17 C22 C21 0.9(3) . . . . ?
N2 C17 C22 C21 -178.39(16) . . . . ?
C20 C21 C22 C17 -1.3(3) . . . . ?
